data_7219054
loop_
_publ_author_name
'Wang, Qiu-Ya'
'zhang, zunting'
'zhang, xi'
'zhang, jin'
'kang, yang'
'peng, jufang'

_publ_section_title
;
 Synthesis of 1a,7a-dihydro-7a-phenyl-benzopyrano[2, 3-b]azirin-7- ones
 via photoisomerization reaction
;
_journal_name_full 'RSC Adv.'
_journal_paper_doi 10.1039/C4RA12542H
_journal_year 2014
_chemical_formula_moiety 'C17 H15 N O3'
_chemical_formula_sum 'C17 H15 N O3'
_chemical_formula_weight 281.30
_chemical_name_systematic
; 
 ? 
;
_space_group_IT_number 14
_symmetry_cell_setting monoclinic
_symmetry_space_group_name_Hall '-P 2yn'
_symmetry_space_group_name_H-M 'P 1 21/n 1'
_atom_sites_solution_hydrogens geom
_atom_sites_solution_primary direct
_atom_sites_solution_secondary difmap
_audit_block_doi 10.5517/cc1355q5
_audit_creation_method SHELXL-97
_audit_update_record
;
2014-08-04 deposited with the CCDC.
2014-12-08 downloaded from the CCDC.
;
_cell_angle_alpha 90.00
_cell_angle_beta 107.674(4)
_cell_angle_gamma 90.00
_cell_formula_units_Z 4
_cell_length_a 7.6501(19)
_cell_length_b 17.931(4)
_cell_length_c 10.515(3)
_cell_measurement_temperature 296(2)
_cell_volume 1374.3(6)
_computing_cell_refinement 'Bruker SMART'
_computing_data_collection 'Bruker SMART'
_computing_data_reduction 'Bruker SMART'
_computing_molecular_graphics 'Bruker SHELXTL'
_computing_publication_material 'Bruker SHELXTL'
_computing_structure_refinement 'SHELXL-97 (Sheldrick, 1997)'
_computing_structure_solution 'SHELXS-97 (Sheldrick, 1990)'
_diffrn_ambient_temperature 296(2)
_diffrn_measured_fraction_theta_full 1.000
_diffrn_measured_fraction_theta_max 1.000
_diffrn_measurement_device_type 'CCD area detector'
_diffrn_measurement_method 'phi and omega scans'
_diffrn_radiation_monochromator graphite
_diffrn_radiation_source 'fine-focus sealed tube'
_diffrn_radiation_type MoK\a
_diffrn_radiation_wavelength 0.71073
_diffrn_reflns_av_R_equivalents 0.0354
_diffrn_reflns_av_sigmaI/netI 0.0406
_diffrn_reflns_limit_h_max 9
_diffrn_reflns_limit_h_min -7
_diffrn_reflns_limit_k_max 21
_diffrn_reflns_limit_k_min -21
_diffrn_reflns_limit_l_max 12
_diffrn_reflns_limit_l_min -12
_diffrn_reflns_number 6793
_diffrn_reflns_theta_full 25.09
_diffrn_reflns_theta_max 25.09
_diffrn_reflns_theta_min 2.27
_diffrn_standards_interval_count 100
_diffrn_standards_number 0
_exptl_absorpt_coefficient_mu 0.094
_exptl_absorpt_correction_T_max 0.9776
_exptl_absorpt_correction_T_min 0.9656
_exptl_absorpt_correction_type multi-scan
_exptl_absorpt_process_details '(sadabs; Bruker, 1999)'
_exptl_crystal_colour yellow
_exptl_crystal_density_diffrn 1.359
_exptl_crystal_density_method 'not measured'
_exptl_crystal_description Prism
_exptl_crystal_F_000 592
_exptl_crystal_size_max 0.38
_exptl_crystal_size_mid 0.30
_exptl_crystal_size_min 0.24
_refine_diff_density_max 0.478
_refine_diff_density_min -0.508
_refine_diff_density_rms 0.042
_refine_ls_extinction_coef 0.020(3)
_refine_ls_extinction_expression Fc^*^=kFc[1+0.001xFc^2^\l^3^/sin(2\q)]^-1/4^
_refine_ls_extinction_method SHELXL
_refine_ls_goodness_of_fit_ref 1.321
_refine_ls_hydrogen_treatment mixed
_refine_ls_matrix_type full
_refine_ls_number_parameters 193
_refine_ls_number_reflns 2440
_refine_ls_number_restraints 0
_refine_ls_restrained_S_all 1.321
_refine_ls_R_factor_all 0.0652
_refine_ls_R_factor_gt 0.0515
_refine_ls_shift/su_max 0.000
_refine_ls_shift/su_mean 0.000
_refine_ls_structure_factor_coef Fsqd
_refine_ls_weighting_details 'calc w=1/[\s^2^(Fo^2^)+(0.0651P)^2^+0.0000P] where P=(Fo^2^+2Fc^2^)/3'
_refine_ls_weighting_scheme calc
_refine_ls_wR_factor_gt 0.1400
_refine_ls_wR_factor_ref 0.1489
_reflns_number_gt 1916
_reflns_number_total 2440
_reflns_threshold_expression >2sigma(I)
_cod_data_source_file c4ra12542h2.cif
_cod_data_source_block xb7437_0m
_cod_depositor_comments
;
The following automatic conversions were performed:

'_symmetry_cell_setting' value 'Monoclinic' changed to 'monoclinic'
according to
/usr/data/users/saulius/crontab/automatic-downloads/rss-feeds/RSC/lib/dictionaries/cif_core.dic
dictionary named 'cif_core.dic' version 2.4.2 from 2011-04-26.

Automatic conversion script
Id: cif_fix_values 2935 2014-11-11 08:27:57Z andrius 
;
_cod_original_cell_volume 1374.4(6)
_cod_original_sg_symbol_H-M 'P 21/n'
_cod_database_code 7219054

loop_
_symmetry_equiv_pos_as_xyz
'x, y, z'
'-x+1/2, y+1/2, -z+1/2'
'-x, -y, -z'
'x-1/2, -y-1/2, z-1/2'

loop_
_atom_site_label
_atom_site_type_symbol
_atom_site_fract_x
_atom_site_fract_y
_atom_site_fract_z
_atom_site_U_iso_or_equiv
_atom_site_adp_type
_atom_site_occupancy
_atom_site_symmetry_multiplicity
_atom_site_calc_flag
_atom_site_refinement_flags
N1 N 0.4366(3) 0.15478(9) 0.77399(18) 0.0451(5) Uani 1 1 d .
H1A H 0.5545 0.1569 0.8005 0.054 Uiso 1 1 calc R
O3 O 0.2857(2) -0.04385(7) 0.26494(14) 0.0435(4) Uani 1 1 d .
O2 O 0.1739(2) 0.00690(8) 0.83459(15) 0.0543(5) Uani 1 1 d .
O1 O 0.2188(2) 0.14941(7) 0.55028(14) 0.0468(5) Uani 1 1 d .
C16 C 0.2671(4) 0.00713(14) 0.1578(2) 0.0559(7) Uani 1 1 d .
H16A H 0.1505 0.0318 0.1377 0.084 Uiso 1 1 calc R
H16B H 0.2745 -0.0195 0.0804 0.084 Uiso 1 1 calc R
H16C H 0.3637 0.0435 0.1830 0.084 Uiso 1 1 calc R
C7 C 0.2657(3) -0.01794(11) 0.38060(19) 0.0345(5) Uani 1 1 d .
C8 C 0.2513(3) 0.05583(10) 0.40853(19) 0.0359(5) Uani 1 1 d .
H8 H 0.2513 0.0924 0.3459 0.043 Uiso 1 1 calc R
C9 C 0.2367(3) 0.07451(10) 0.53171(19) 0.0351(5) Uani 1 1 d .
C4 C 0.2349(3) 0.02229(10) 0.62867(19) 0.0331(5) Uani 1 1 d .
C5 C 0.2455(3) -0.05386(10) 0.59609(19) 0.0335(5) Uani 1 1 d .
C6 C 0.2622(3) -0.07203(11) 0.47428(19) 0.0363(5) Uani 1 1 d .
H6 H 0.2714 -0.1220 0.4534 0.044 Uiso 1 1 calc R
C17 C 0.2405(3) -0.11593(11) 0.6911(2) 0.0480(6) Uani 1 1 d .
H17A H 0.1215 -0.1176 0.7039 0.072 Uiso 1 1 calc R
H17B H 0.3321 -0.1072 0.7752 0.072 Uiso 1 1 calc R
H17C H 0.2647 -0.1625 0.6548 0.072 Uiso 1 1 calc R
C3 C 0.2192(3) 0.04672(10) 0.7580(2) 0.0355(5) Uani 1 1 d .
C2 C 0.2649(3) 0.12666(10) 0.7941(2) 0.0355(5) Uani 1 1 d .
C1 C 0.2686(3) 0.17553(11) 0.6802(2) 0.0417(6) Uani 1 1 d .
H1 H 0.2324 0.2273 0.6886 0.050 Uiso 1 1 calc R
C10 C 0.2196(3) 0.15770(10) 0.9116(2) 0.0357(5) Uani 1 1 d .
C11 C 0.0411(3) 0.15693(12) 0.9151(2) 0.0463(6) Uani 1 1 d .
H11 H -0.0515 0.1374 0.8438 0.056 Uiso 1 1 calc R
C12 C -0.0004(4) 0.18512(14) 1.0244(3) 0.0584(7) Uani 1 1 d .
H12 H -0.1209 0.1841 1.0267 0.070 Uiso 1 1 calc R
C13 C 0.1343(4) 0.21467(13) 1.1296(2) 0.0576(7) Uani 1 1 d .
H13 H 0.1058 0.2338 1.2031 0.069 Uiso 1 1 calc R
C14 C 0.3101(4) 0.21567(13) 1.1254(2) 0.0555(7) Uani 1 1 d .
H14 H 0.4023 0.2352 1.1970 0.067 Uiso 1 1 calc R
C15 C 0.3533(3) 0.18808(12) 1.0166(2) 0.0474(6) Uani 1 1 d .
H15 H 0.4738 0.1901 1.0144 0.057 Uiso 1 1 calc R

loop_
_atom_site_aniso_label
_atom_site_aniso_U_11
_atom_site_aniso_U_22
_atom_site_aniso_U_33
_atom_site_aniso_U_23
_atom_site_aniso_U_13
_atom_site_aniso_U_12
N1 0.0366(11) 0.0500(11) 0.0527(12) -0.0038(9) 0.0193(9) -0.0111(9)
O3 0.0539(10) 0.0469(9) 0.0325(8) -0.0032(6) 0.0175(7) 0.0018(7)
O2 0.0867(13) 0.0413(9) 0.0455(10) 0.0016(7) 0.0359(9) -0.0090(8)
O1 0.0755(12) 0.0296(8) 0.0399(9) 0.0031(6) 0.0243(8) 0.0039(7)
C16 0.0743(18) 0.0599(15) 0.0377(13) 0.0031(11) 0.0235(12) 0.0048(13)
C7 0.0286(11) 0.0419(12) 0.0332(11) -0.0021(9) 0.0096(9) 0.0003(9)
C8 0.0416(13) 0.0362(11) 0.0317(11) 0.0050(9) 0.0135(9) -0.0007(9)
C9 0.0384(12) 0.0304(10) 0.0377(12) 0.0018(9) 0.0133(9) 0.0014(9)
C4 0.0337(12) 0.0328(11) 0.0333(11) 0.0013(8) 0.0109(9) -0.0014(9)
C5 0.0323(12) 0.0315(11) 0.0350(11) 0.0021(8) 0.0079(9) -0.0011(9)
C6 0.0373(12) 0.0323(11) 0.0389(12) -0.0040(9) 0.0111(9) 0.0003(9)
C17 0.0626(16) 0.0368(12) 0.0459(13) 0.0059(10) 0.0184(12) 0.0001(11)
C3 0.0400(12) 0.0353(11) 0.0325(11) 0.0033(9) 0.0130(9) 0.0006(9)
C2 0.0381(12) 0.0332(10) 0.0378(12) -0.0012(9) 0.0153(9) -0.0014(9)
C1 0.0578(15) 0.0303(11) 0.0433(13) -0.0014(9) 0.0249(11) -0.0003(10)
C10 0.0439(13) 0.0293(10) 0.0360(11) 0.0008(9) 0.0152(10) 0.0026(9)
C11 0.0469(14) 0.0462(12) 0.0484(14) -0.0051(10) 0.0183(11) -0.0008(11)
C12 0.0565(17) 0.0638(16) 0.0654(17) -0.0053(13) 0.0342(14) 0.0072(13)
C13 0.081(2) 0.0488(14) 0.0512(15) -0.0086(12) 0.0317(14) 0.0116(14)
C14 0.0661(17) 0.0512(14) 0.0461(14) -0.0147(11) 0.0124(12) 0.0035(13)
C15 0.0461(14) 0.0478(12) 0.0488(14) -0.0080(11) 0.0152(11) 0.0017(11)

loop_
_atom_type_symbol
_atom_type_description
_atom_type_scat_dispersion_real
_atom_type_scat_dispersion_imag
_atom_type_scat_source
C C 0.0033 0.0016 'International Tables Vol C Tables 4.2.6.8 and 6.1.1.4'
H H 0.0000 0.0000 'International Tables Vol C Tables 4.2.6.8 and 6.1.1.4'
N N 0.0061 0.0033 'International Tables Vol C Tables 4.2.6.8 and 6.1.1.4'
O O 0.0106 0.0060 'International Tables Vol C Tables 4.2.6.8 and 6.1.1.4'

loop_
_geom_angle_atom_site_label_1
_geom_angle_atom_site_label_2
_geom_angle_atom_site_label_3
_geom_angle
C1 N1 C2 62.01(13)
C1 N1 H1A 149.0
C2 N1 H1A 149.0
C7 O3 C16 118.64(16)
C9 O1 C1 117.59(15)
O3 C16 H16A 109.5
O3 C16 H16B 109.5
H16A C16 H16B 109.5
O3 C16 H16C 109.5
H16A C16 H16C 109.5
H16B C16 H16C 109.5
O3 C7 C8 124.32(18)
O3 C7 C6 115.44(17)
C8 C7 C6 120.24(18)
C7 C8 C9 118.24(17)
C7 C8 H8 120.9
C9 C8 H8 120.9
O1 C9 C8 114.42(16)
O1 C9 C4 122.20(17)
C8 C9 C4 123.35(18)
C9 C4 C5 117.30(17)
C9 C4 C3 120.09(17)
C5 C4 C3 122.60(17)
C6 C5 C4 119.07(17)
C6 C5 C17 118.38(17)
C4 C5 C17 122.55(17)
C5 C6 C7 121.78(18)
C5 C6 H6 119.1
C7 C6 H6 119.1
C5 C17 H17A 109.5
C5 C17 H17B 109.5
H17A C17 H17B 109.5
C5 C17 H17C 109.5
H17A C17 H17C 109.5
H17B C17 H17C 109.5
O2 C3 C4 124.35(18)
O2 C3 C2 119.40(18)
C4 C3 C2 116.25(16)
N1 C2 C10 115.55(16)
N1 C2 C1 56.72(13)
C10 C2 C1 120.86(16)
N1 C2 C3 116.03(16)
C10 C2 C3 118.24(16)
C1 C2 C3 114.77(17)
O1 C1 N1 121.34(17)
O1 C1 C2 121.82(17)
N1 C1 C2 61.27(13)
O1 C1 H1 114.1
N1 C1 H1 114.1
C2 C1 H1 114.1
C15 C10 C11 119.04(19)
C15 C10 C2 120.86(19)
C11 C10 C2 120.09(19)
C12 C11 C10 120.0(2)
C12 C11 H11 120.0
C10 C11 H11 120.0
C13 C12 C11 120.6(2)
C13 C12 H12 119.7
C11 C12 H12 119.7
C14 C13 C12 119.2(2)
C14 C13 H13 120.4
C12 C13 H13 120.4
C13 C14 C15 120.8(2)
C13 C14 H14 119.6
C15 C14 H14 119.6
C10 C15 C14 120.3(2)
C10 C15 H15 119.8
C14 C15 H15 119.8

loop_
_geom_bond_atom_site_label_1
_geom_bond_atom_site_label_2
_geom_bond_distance
N1 C1 1.412(3)
N1 C2 1.481(2)
N1 H1A 0.8600
O3 C7 1.354(2)
O3 C16 1.424(2)
O2 C3 1.203(2)
O1 C9 1.370(2)
O1 C1 1.384(2)
C16 H16A 0.9600
C16 H16B 0.9600
C16 H16C 0.9600
C7 C8 1.367(3)
C7 C6 1.388(3)
C8 C9 1.375(3)
C8 H8 0.9300
C9 C4 1.387(3)
C4 C5 1.416(3)
C4 C3 1.468(3)
C5 C6 1.365(3)
C5 C17 1.504(3)
C6 H6 0.9300
C17 H17A 0.9600
C17 H17B 0.9600
C17 H17C 0.9600
C3 C2 1.497(3)
C2 C10 1.489(3)
C2 C1 1.491(3)
C1 H1 0.9800
C10 C15 1.370(3)
C10 C11 1.378(3)
C11 C12 1.377(3)
C11 H11 0.9300
C12 C13 1.369(3)
C12 H12 0.9300
C13 C14 1.359(3)
C13 H13 0.9300
C14 C15 1.375(3)
C14 H14 0.9300
C15 H15 0.9300

loop_
_geom_torsion_atom_site_label_1
_geom_torsion_atom_site_label_2
_geom_torsion_atom_site_label_3
_geom_torsion_atom_site_label_4
_geom_torsion
C16 O3 C7 C8 -8.6(3)
C16 O3 C7 C6 172.09(18)
O3 C7 C8 C9 -178.15(18)
C6 C7 C8 C9 1.1(3)
C1 O1 C9 C8 -157.27(18)
C1 O1 C9 C4 24.5(3)
C7 C8 C9 O1 -178.61(19)
C7 C8 C9 C4 -0.4(3)
O1 C9 C4 C5 177.00(18)
C8 C9 C4 C5 -1.1(3)
O1 C9 C4 C3 -2.0(3)
C8 C9 C4 C3 179.91(19)
C9 C4 C5 C6 1.8(3)
C3 C4 C5 C6 -179.19(18)
C9 C4 C5 C17 -178.59(19)
C3 C4 C5 C17 0.4(3)
C4 C5 C6 C7 -1.2(3)
C17 C5 C6 C7 179.24(19)
O3 C7 C6 C5 178.98(18)
C8 C7 C6 C5 -0.4(3)
C9 C4 C3 O2 161.8(2)
C5 C4 C3 O2 -17.1(3)
C9 C4 C3 C2 -18.6(3)
C5 C4 C3 C2 162.41(18)
C1 N1 C2 C10 -111.49(19)
C1 N1 C2 C3 103.7(2)
O2 C3 C2 N1 132.6(2)
C4 C3 C2 N1 -47.0(3)
O2 C3 C2 C10 -11.2(3)
C4 C3 C2 C10 169.23(18)
O2 C3 C2 C1 -163.94(19)
C4 C3 C2 C1 16.5(3)
C9 O1 C1 N1 47.7(3)
C9 O1 C1 C2 -25.7(3)
C2 N1 C1 O1 -111.7(2)
N1 C2 C1 O1 111.0(2)
C10 C2 C1 O1 -147.0(2)
C3 C2 C1 O1 5.0(3)
C10 C2 C1 N1 102.0(2)
C3 C2 C1 N1 -105.98(19)
N1 C2 C10 C15 -21.8(3)
C1 C2 C10 C15 -86.8(3)
C3 C2 C10 C15 122.1(2)
N1 C2 C10 C11 157.42(18)
C1 C2 C10 C11 92.4(2)
C3 C2 C10 C11 -58.6(3)
C15 C10 C11 C12 -1.2(3)
C2 C10 C11 C12 179.48(19)
C10 C11 C12 C13 0.6(4)
C11 C12 C13 C14 -0.3(4)
C12 C13 C14 C15 0.6(4)
C11 C10 C15 C14 1.6(3)
C2 C10 C15 C14 -179.1(2)
C13 C14 C15 C10 -1.3(4)
